data_4038583
loop_
_publ_author_name
'Zimmerman, Amber'
'Xu, Rebecca'
'Reynolds, Samantha C.'
'Shipp, Chase'
'Marshall, Derrick'
'Wang, Ge'
'Blank, Natalia F.'
'Gibbons, Sarah'
'Hughes, Russell P.'
'Glueck, David S.'
'Balaich, Gary James'
'Rheingold, Arnold L.'

_publ_section_title
;
 Diastereoselective Synthesis of P-Stereogenic Secondary Phosphine Oxides
 (SPOs) Bearing a Chiral Substituent by Ring Opening of (+)-Limonene Oxide
 with Primary Phosphido Nucleophiles.
;
_journal_name_full 'The Journal of organic chemistry'
_journal_paper_doi 10.1021/acs.joc.0c00974
_journal_year 2020
_chemical_absolute_configuration ad
_chemical_formula_moiety 'C16 H23 O2 P'
_chemical_formula_sum 'C16 H23 O2 P'
_chemical_formula_weight 278.31
_space_group_crystal_system orthorhombic
_space_group_IT_number 19
_space_group_name_Hall 'P 2ac 2ab'
_space_group_name_H-M_alt 'P 21 21 21'
_atom_sites_solution_hydrogens mixed
_atom_sites_solution_primary direct
_audit_creation_date 2019-11-13
_audit_creation_method
;
Olex2 1.2-beta
(compiled 2018.05.29 svn.r3508 for OlexSys, GUI svn.r5506)
;
_cell_angle_alpha 90
_cell_angle_beta 90
_cell_angle_gamma 90
_cell_formula_units_Z 4
_cell_length_a 5.9884(2)
_cell_length_b 13.6655(5)
_cell_length_c 18.8441(7)
_cell_measurement_reflns_used 9834
_cell_measurement_temperature 100
_cell_measurement_theta_max 72.06
_cell_measurement_theta_min 4.00
_cell_volume 1542.10(10)
_computing_cell_refinement 'SAINT V8.38A (?, 2016)'
_computing_data_reduction 'SAINT V8.38A (?, 2016)'
_computing_molecular_graphics 'Olex2 (Dolomanov et al., 2009)'
_computing_publication_material 'Olex2 (Dolomanov et al., 2009)'
_computing_structure_refinement 'XL (Sheldrick, 2008)'
_computing_structure_solution 'ShelXS (Sheldrick, 2008)'
_diffrn_ambient_temperature 100.15
_diffrn_detector 'Bruker APEX2 area detector'
_diffrn_detector_area_resol_mean 7.9
_diffrn_detector_type 'CCD area detector'
_diffrn_measured_fraction_theta_full 1.000
_diffrn_measured_fraction_theta_max 0.999
_diffrn_measurement_device 'three-circle diffractometer'
_diffrn_measurement_device_type 'Bruker SMART APEX2 area detector'
_diffrn_measurement_method '\w and \f scans'
_diffrn_radiation_monochromator 'mirror optics'
_diffrn_radiation_probe x-ray
_diffrn_radiation_type CuK\a
_diffrn_radiation_wavelength 1.54178
_diffrn_reflns_av_R_equivalents 0.0793
_diffrn_reflns_av_unetI/netI 0.0347
_diffrn_reflns_Laue_measured_fraction_full 1.000
_diffrn_reflns_Laue_measured_fraction_max 0.999
_diffrn_reflns_limit_h_max 7
_diffrn_reflns_limit_h_min -7
_diffrn_reflns_limit_k_max 16
_diffrn_reflns_limit_k_min -16
_diffrn_reflns_limit_l_max 23
_diffrn_reflns_limit_l_min -23
_diffrn_reflns_number 20713
_diffrn_reflns_point_group_measured_fraction_full 1.000
_diffrn_reflns_point_group_measured_fraction_max 0.998
_diffrn_reflns_theta_full 67.679
_diffrn_reflns_theta_max 72.243
_diffrn_reflns_theta_min 3.996
_diffrn_source 'microfocus sealed X-ray tube'
_diffrn_source_type 'Incoatec I\ms'
_diffrn_standards_number 0
_exptl_absorpt_coefficient_mu 1.541
_exptl_absorpt_correction_T_max 1.000
_exptl_absorpt_correction_T_min 0.909
_exptl_absorpt_correction_type multi-scan
_exptl_absorpt_process_details sadabs
_exptl_crystal_colour colourless
_exptl_crystal_colour_primary colourless
_exptl_crystal_density_diffrn 1.199
_exptl_crystal_description block
_exptl_crystal_F_000 600
_exptl_crystal_size_max 0.27
_exptl_crystal_size_mid 0.13
_exptl_crystal_size_min 0.08
_refine_diff_density_max 0.372
_refine_diff_density_min -0.213
_refine_diff_density_rms 0.038
_refine_ls_abs_structure_details
;
 Flack x determined using 1182 quotients [(I+)-(I-)]/[(I+)+(I-)]
 (Parsons, Flack and Wagner, Acta Cryst. B69 (2013) 249-259).
;
_refine_ls_abs_structure_Flack 0.013(11)
_refine_ls_extinction_method none
_refine_ls_goodness_of_fit_ref 1.054
_refine_ls_hydrogen_treatment mixed
_refine_ls_matrix_type full
_refine_ls_number_parameters 190
_refine_ls_number_reflns 3055
_refine_ls_number_restraints 0
_refine_ls_restrained_S_all 1.054
_refine_ls_R_factor_all 0.0318
_refine_ls_R_factor_gt 0.0301
_refine_ls_shift/su_max 0.000
_refine_ls_shift/su_mean 0.000
_refine_ls_structure_factor_coef Fsqd
_refine_ls_weighting_details 'w=1/[\s^2^(Fo^2^)+(0.0399P)^2^+0.3161P] where P=(Fo^2^+2Fc^2^)/3'
_refine_ls_weighting_scheme calc
_refine_ls_wR_factor_gt 0.0760
_refine_ls_wR_factor_ref 0.0774
_reflns_Friedel_coverage 0.708
_reflns_Friedel_fraction_full 1.000
_reflns_Friedel_fraction_max 0.996
_reflns_number_gt 2941
_reflns_number_total 3055
_reflns_threshold_expression 'I > 2\s(I)'
_cod_data_source_file jo0c00974_si_003.cif
_cod_data_source_block glu544_0m_a
_cod_database_code 4038583
_shelx_shelxl_version_number 2018/3
_shelx_space_group_comment
;
The symmetry employed for this shelxl refinement is uniquely defined
by the following loop, which should always be used as a source of
symmetry information in preference to the above space-group names.
They are only intended as comments.
;
_shelx_estimated_absorpt_t_max 0.887
_shelx_estimated_absorpt_t_min 0.681
_olex2_refinement_description
;
1. Fixed Uiso
 At 1.2 times of:
  All C(H) groups, All C(H,H) groups
 At 1.5 times of:
  All C(H,H,H) groups
2.a Ternary CH refined with riding coordinates:
 C7(H7), C9(H9)
2.b Secondary CH2 refined with riding coordinates:
 C10(H10A,H10B), C8(H8A,H8B), C11(H11A,H11B)
2.c Aromatic/amide H refined with riding coordinates:
 C5(H5), C1(H1B), C3(H3), C2(H2), C4(H4)
2.d Idealised Me refined as rotating group:
 C16(H16A,H16B,H16C), C15(H15A,H15B,H15C)
;
_olex2_submission_special_instructions 'No special instructions were received'

loop_
_space_group_symop_operation_xyz
'x, y, z'
'-x+1/2, -y, z+1/2'
'-x, y+1/2, -z+1/2'
'x+1/2, -y+1/2, -z'

loop_
_atom_site_label
_atom_site_type_symbol
_atom_site_fract_x
_atom_site_fract_y
_atom_site_fract_z
_atom_site_U_iso_or_equiv
_atom_site_adp_type
_atom_site_occupancy
_atom_site_site_symmetry_order
_atom_site_calc_flag
_atom_site_refinement_flags_posn
_atom_site_refinement_flags_adp
_atom_site_refinement_flags_occupancy
_atom_site_disorder_assembly
_atom_site_disorder_group
P1 P 0.51835(8) 0.62407(4) 0.37258(2) 0.01816(14) Uani 1 1 d . . . . .
O1 O 1.0176(3) 0.47965(12) 0.27074(8) 0.0248(3) Uani 1 1 d . . . . .
O2 O 0.3089(3) 0.61020(12) 0.33118(8) 0.0255(4) Uani 1 1 d . . . . .
C12 C 0.8086(4) 0.53002(17) 0.27501(11) 0.0206(4) Uani 1 1 d . . . . .
C6 C 0.4706(3) 0.62100(14) 0.46708(10) 0.0199(4) Uani 1 1 d . . . . .
C5 C 0.6184(4) 0.66740(16) 0.51329(11) 0.0242(5) Uani 1 1 d . . . . .
H5 H 0.746680 0.699825 0.495208 0.029 Uiso 1 1 calc R . . . .
C7 C 0.7498(3) 0.54101(15) 0.35510(10) 0.0184(4) Uani 1 1 d . . . . .
H7 H 0.883850 0.571174 0.377967 0.022 Uiso 1 1 calc R . . . .
C10 C 0.6090(4) 0.36574(17) 0.27359(11) 0.0239(4) Uani 1 1 d . . . . .
H10A H 0.750671 0.328701 0.270189 0.029 Uiso 1 1 calc R . . . .
H10B H 0.491986 0.327881 0.248621 0.029 Uiso 1 1 calc R . . . .
C8 C 0.7204(4) 0.44020(15) 0.39018(10) 0.0203(4) Uani 1 1 d . . . . .
H8A H 0.675438 0.449367 0.440295 0.024 Uiso 1 1 calc R . . . .
H8B H 0.865217 0.405289 0.389756 0.024 Uiso 1 1 calc R . . . .
C11 C 0.6372(4) 0.46535(17) 0.23743(11) 0.0218(4) Uani 1 1 d . . . . .
H11A H 0.684822 0.455094 0.187671 0.026 Uiso 1 1 calc R . . . .
H11B H 0.491342 0.499426 0.236640 0.026 Uiso 1 1 calc R . . . .
C1 C 0.2827(4) 0.57404(16) 0.49380(12) 0.0249(5) Uani 1 1 d . . . . .
H1B H 0.181090 0.542763 0.462417 0.030 Uiso 1 1 calc R . . . .
C9 C 0.5439(3) 0.37713(16) 0.35219(10) 0.0209(4) Uani 1 1 d . . . . .
H9 H 0.398850 0.413281 0.354040 0.025 Uiso 1 1 calc R . . . .
C13 C 0.5117(4) 0.28037(15) 0.39051(11) 0.0255(5) Uani 1 1 d . . . . .
C16 C 0.8273(4) 0.62932(18) 0.23784(11) 0.0264(5) Uani 1 1 d . . . . .
H16A H 0.939123 0.669546 0.262161 0.040 Uiso 1 1 calc GR . . . .
H16B H 0.682351 0.662516 0.239184 0.040 Uiso 1 1 calc GR . . . .
H16C H 0.872580 0.619435 0.188374 0.040 Uiso 1 1 calc GR . . . .
C3 C 0.3911(4) 0.61825(18) 0.61262(11) 0.0305(5) Uani 1 1 d . . . . .
H3 H 0.364805 0.616641 0.662324 0.037 Uiso 1 1 calc R . . . .
C2 C 0.2435(4) 0.57289(17) 0.56662(13) 0.0299(5) Uani 1 1 d . . . . .
H2 H 0.114901 0.540844 0.584828 0.036 Uiso 1 1 calc R . . . .
C15 C 0.6857(5) 0.20309(17) 0.38072(14) 0.0346(6) Uani 1 1 d . . . . .
H15A H 0.678041 0.177631 0.332161 0.052 Uiso 1 1 calc GR . . . .
H15B H 0.659291 0.149714 0.414422 0.052 Uiso 1 1 calc GR . . . .
H15C H 0.833844 0.231258 0.389155 0.052 Uiso 1 1 calc GR . . . .
C4 C 0.5775(4) 0.66609(18) 0.58595(12) 0.0293(5) Uani 1 1 d . . . . .
H4 H 0.677652 0.698063 0.617448 0.035 Uiso 1 1 calc R . . . .
C14 C 0.3354(5) 0.2661(2) 0.43186(14) 0.0359(6) Uani 1 1 d . . . . .
H1 H 0.610(5) 0.709(2) 0.3628(14) 0.033(7) Uiso 1 1 d . . . . .
H14A H 0.224(6) 0.312(2) 0.4385(16) 0.041(8) Uiso 1 1 d . . . . .
H14B H 0.315(6) 0.203(2) 0.4567(17) 0.047(9) Uiso 1 1 d . . . . .
H1A H 1.106(6) 0.516(3) 0.2863(19) 0.049(10) Uiso 1 1 d . . . . .

loop_
_atom_site_aniso_label
_atom_site_aniso_U_11
_atom_site_aniso_U_22
_atom_site_aniso_U_33
_atom_site_aniso_U_23
_atom_site_aniso_U_13
_atom_site_aniso_U_12
P1 0.0177(2) 0.0178(2) 0.0189(2) -0.00141(18) -0.00192(19) 0.0003(2)
O1 0.0169(8) 0.0301(8) 0.0275(7) -0.0050(6) -0.0005(7) 0.0013(7)
O2 0.0203(7) 0.0296(8) 0.0266(7) -0.0050(6) -0.0053(6) 0.0045(7)
C12 0.0160(10) 0.0261(10) 0.0197(10) -0.0024(8) 0.0005(8) 0.0011(9)
C6 0.0203(10) 0.0173(8) 0.0219(8) -0.0009(8) -0.0004(8) 0.0040(9)
C5 0.0248(11) 0.0227(10) 0.0251(11) -0.0020(8) -0.0022(9) -0.0026(9)
C7 0.0155(9) 0.0217(10) 0.0180(9) -0.0027(8) -0.0036(8) 0.0008(8)
C10 0.0241(10) 0.0252(10) 0.0223(10) -0.0047(9) -0.0028(8) -0.0025(9)
C8 0.0208(10) 0.0219(10) 0.0181(9) -0.0007(8) -0.0029(8) 0.0035(8)
C11 0.0196(10) 0.0293(11) 0.0166(9) -0.0035(8) -0.0012(8) 0.0024(9)
C1 0.0229(11) 0.0227(10) 0.0291(11) -0.0012(9) -0.0016(9) -0.0011(9)
C9 0.0196(9) 0.0206(9) 0.0225(9) -0.0008(8) -0.0018(8) 0.0022(9)
C13 0.0293(12) 0.0215(9) 0.0256(10) -0.0006(8) -0.0064(10) -0.0031(10)
C16 0.0232(10) 0.0305(12) 0.0255(9) 0.0030(9) 0.0010(8) -0.0035(10)
C3 0.0403(13) 0.0290(11) 0.0224(10) 0.0046(10) 0.0026(9) 0.0094(11)
C2 0.0300(13) 0.0260(11) 0.0337(12) 0.0066(10) 0.0087(10) 0.0026(10)
C15 0.0388(14) 0.0239(11) 0.0412(13) 0.0000(10) -0.0007(12) 0.0029(10)
C4 0.0353(13) 0.0292(11) 0.0235(11) -0.0025(9) -0.0075(10) 0.0024(10)
C14 0.0378(15) 0.0336(13) 0.0362(13) 0.0056(11) 0.0046(12) -0.0011(12)

loop_
_atom_type_symbol
_atom_type_description
_atom_type_scat_dispersion_real
_atom_type_scat_dispersion_imag
_atom_type_scat_source
C C 0.0181 0.0091 'International Tables Vol C Tables 4.2.6.8 and 6.1.1.4'
H H 0.0000 0.0000 'International Tables Vol C Tables 4.2.6.8 and 6.1.1.4'
O O 0.0492 0.0322 'International Tables Vol C Tables 4.2.6.8 and 6.1.1.4'
P P 0.2955 0.4335 'International Tables Vol C Tables 4.2.6.8 and 6.1.1.4'

loop_
_geom_angle_atom_site_label_1
_geom_angle_atom_site_label_2
_geom_angle_atom_site_label_3
_geom_angle
_geom_angle_site_symmetry_1
_geom_angle_site_symmetry_3
_geom_angle_publ_flag
O2 P1 C6 112.37(10) . . ?
O2 P1 C7 117.83(9) . . ?
O2 P1 H1 113.3(13) . . ?
C6 P1 C7 106.53(9) . . ?
C6 P1 H1 103.3(12) . . ?
C7 P1 H1 102.0(13) . . ?
C12 O1 H1A 105(3) . . ?
O1 C12 C7 107.38(16) . . ?
O1 C12 C11 106.45(18) . . ?
O1 C12 C16 109.65(17) . . ?
C11 C12 C7 110.68(17) . . ?
C11 C12 C16 110.47(17) . . ?
C16 C12 C7 112.00(18) . . ?
C5 C6 P1 120.35(16) . . ?
C1 C6 P1 119.79(16) . . ?
C1 C6 C5 119.8(2) . . ?
C6 C5 H5 120.1 . . ?
C4 C5 C6 119.8(2) . . ?
C4 C5 H5 120.1 . . ?
P1 C7 H7 106.0 . . ?
C12 C7 P1 114.04(14) . . ?
C12 C7 H7 106.0 . . ?
C8 C7 P1 113.16(14) . . ?
C8 C7 C12 110.86(17) . . ?
C8 C7 H7 106.0 . . ?
H10A C10 H10B 108.0 . . ?
C11 C10 H10A 109.3 . . ?
C11 C10 H10B 109.3 . . ?
C11 C10 C9 111.48(18) . . ?
C9 C10 H10A 109.3 . . ?
C9 C10 H10B 109.3 . . ?
C7 C8 H8A 109.1 . . ?
C7 C8 H8B 109.1 . . ?
C7 C8 C9 112.35(17) . . ?
H8A C8 H8B 107.9 . . ?
C9 C8 H8A 109.1 . . ?
C9 C8 H8B 109.1 . . ?
C12 C11 C10 112.45(17) . . ?
C12 C11 H11A 109.1 . . ?
C12 C11 H11B 109.1 . . ?
C10 C11 H11A 109.1 . . ?
C10 C11 H11B 109.1 . . ?
H11A C11 H11B 107.8 . . ?
C6 C1 H1B 120.0 . . ?
C6 C1 C2 119.9(2) . . ?
C2 C1 H1B 120.0 . . ?
C10 C9 C8 109.27(17) . . ?
C10 C9 H9 107.7 . . ?
C8 C9 H9 107.7 . . ?
C13 C9 C10 113.67(18) . . ?
C13 C9 C8 110.69(16) . . ?
C13 C9 H9 107.7 . . ?
C15 C13 C9 117.9(2) . . ?
C14 C13 C9 120.5(2) . . ?
C14 C13 C15 121.6(2) . . ?
C12 C16 H16A 109.5 . . ?
C12 C16 H16B 109.5 . . ?
C12 C16 H16C 109.5 . . ?
H16A C16 H16B 109.5 . . ?
H16A C16 H16C 109.5 . . ?
H16B C16 H16C 109.5 . . ?
C2 C3 H3 120.1 . . ?
C2 C3 C4 119.9(2) . . ?
C4 C3 H3 120.1 . . ?
C1 C2 H2 119.9 . . ?
C3 C2 C1 120.3(2) . . ?
C3 C2 H2 119.9 . . ?
C13 C15 H15A 109.5 . . ?
C13 C15 H15B 109.5 . . ?
C13 C15 H15C 109.5 . . ?
H15A C15 H15B 109.5 . . ?
H15A C15 H15C 109.5 . . ?
H15B C15 H15C 109.5 . . ?
C5 C4 H4 119.9 . . ?
C3 C4 C5 120.3(2) . . ?
C3 C4 H4 119.9 . . ?
C13 C14 H14A 124(2) . . ?
C13 C14 H14B 120(2) . . ?
H14A C14 H14B 116(3) . . ?

loop_
_geom_bond_atom_site_label_1
_geom_bond_atom_site_label_2
_geom_bond_distance
_geom_bond_site_symmetry_2
_geom_bond_publ_flag
P1 O2 1.4891(16) . ?
P1 C6 1.804(2) . ?
P1 C7 1.822(2) . ?
P1 H1 1.29(3) . ?
O1 C12 1.431(3) . ?
O1 H1A 0.79(4) . ?
C12 C7 1.557(3) . ?
C12 C11 1.528(3) . ?
C12 C16 1.531(3) . ?
C6 C5 1.394(3) . ?
C6 C1 1.390(3) . ?
C5 H5 0.9500 . ?
C5 C4 1.391(3) . ?
C7 H7 1.0000 . ?
C7 C8 1.538(3) . ?
C10 H10A 0.9900 . ?
C10 H10B 0.9900 . ?
C10 C11 1.532(3) . ?
C10 C9 1.539(3) . ?
C8 H8A 0.9900 . ?
C8 H8B 0.9900 . ?
C8 C9 1.540(3) . ?
C11 H11A 0.9900 . ?
C11 H11B 0.9900 . ?
C1 H1B 0.9500 . ?
C1 C2 1.392(3) . ?
C9 H9 1.0000 . ?
C9 C13 1.519(3) . ?
C13 C15 1.495(3) . ?
C13 C14 1.327(4) . ?
C16 H16A 0.9800 . ?
C16 H16B 0.9800 . ?
C16 H16C 0.9800 . ?
C3 H3 0.9500 . ?
C3 C2 1.384(4) . ?
C3 C4 1.388(4) . ?
C2 H2 0.9500 . ?
C15 H15A 0.9800 . ?
C15 H15B 0.9800 . ?
C15 H15C 0.9800 . ?
C4 H4 0.9500 . ?
C14 H14A 0.93(3) . ?
C14 H14B 0.99(3) . ?
